data_2232405
loop_
_publ_author_name
'Shi, Yao-Cheng'
'Cheng, Huan-Ren'
'Yuan, Li-Min'
'Li, Qian-Kun'

_publ_section_title
;
 \m~4~-Orthothiocarbonato-tetrakis[tricarbonyliron(I)](2
 <i>Fe</i>---<i>Fe</i>)
;
_journal_coeditor_code NG5239
_journal_issue 11
_journal_name_full 'Acta Crystallographica Section E'
_journal_page_first m1534
_journal_paper_doi 10.1107/S1600536811041936
_journal_volume 67
_journal_year 2011
_chemical_formula_iupac '[Fe4 (C S4) (C O)12]'
_chemical_formula_moiety 'C13 Fe4 O12 S4'
_chemical_formula_sum 'C13 Fe4 O12 S4'
_chemical_formula_weight 699.81
_chemical_name_systematic
;
\m~4~-Orthothiocarbonato-tetrakis[tricarbonyliron(I)](2 <i>Fe</i>---<i>Fe</i>)
;
_space_group_IT_number 2
_space_group_name_Hall '-P 1'
_symmetry_cell_setting triclinic
_symmetry_space_group_name_Hall '-P 1'
_symmetry_space_group_name_H-M 'P -1'
_atom_sites_solution_primary direct
_atom_sites_solution_secondary difmap
_audit_creation_method SHELXL-97
_cell_angle_alpha 101.8859(12)
_cell_angle_beta 92.4964(12)
_cell_angle_gamma 110.0857(12)
_cell_formula_units_Z 2
_cell_length_a 9.0875(9)
_cell_length_b 10.9002(11)
_cell_length_c 12.6448(13)
_cell_measurement_reflns_used 4237
_cell_measurement_temperature 296
_cell_measurement_theta_max 27.49
_cell_measurement_theta_min 1.66
_cell_volume 1142.2(2)
_computing_cell_refinement 'SAINT-Plus (Bruker, 2003)'
_computing_data_collection 'SMART (Bruker, 2002)'
_computing_data_reduction 'SAINT-Plus (Bruker, 2003)'
_computing_molecular_graphics 'PLATON (Spek, 2009) and WinGX (Farrugia, 1999)'
_computing_publication_material 'publCIF (Westrip, 2010)'
_computing_structure_refinement 'SHELXTL (Sheldrick, 2008)'
_computing_structure_solution 'SIR2004 (Burla <i>et al.</i>, 2005)'
_diffrn_ambient_temperature 296
_diffrn_measured_fraction_theta_full 0.977
_diffrn_measured_fraction_theta_max 0.977
_diffrn_measurement_device_type 'Bruker SMART APEX CCD'
_diffrn_measurement_method '\w and \f'
_diffrn_radiation_monochromator graphite
_diffrn_radiation_source 'fine-focus sealed tube'
_diffrn_radiation_type MoK\a
_diffrn_radiation_wavelength 0.71073
_diffrn_reflns_av_R_equivalents 0.0247
_diffrn_reflns_av_sigmaI/netI 0.0360
_diffrn_reflns_limit_h_max 11
_diffrn_reflns_limit_h_min -11
_diffrn_reflns_limit_k_max 14
_diffrn_reflns_limit_k_min -14
_diffrn_reflns_limit_l_max 16
_diffrn_reflns_limit_l_min -16
_diffrn_reflns_number 10006
_diffrn_reflns_theta_full 27.49
_diffrn_reflns_theta_max 27.49
_diffrn_reflns_theta_min 1.66
_exptl_absorpt_coefficient_mu 2.911
_exptl_absorpt_correction_T_max 0.721
_exptl_absorpt_correction_T_min 0.658
_exptl_absorpt_correction_type multi-scan
_exptl_absorpt_process_details '(SADABS; Sheldrick, 2004)'
_exptl_crystal_colour Red
_exptl_crystal_density_diffrn 2.035
_exptl_crystal_density_method 'not measured'
_exptl_crystal_description Prism
_exptl_crystal_F_000 684
_exptl_crystal_size_max 0.15
_exptl_crystal_size_mid 0.12
_exptl_crystal_size_min 0.11
_refine_diff_density_max 0.353
_refine_diff_density_min -0.274
_refine_ls_extinction_method none
_refine_ls_goodness_of_fit_ref 1.036
_refine_ls_matrix_type full
_refine_ls_number_parameters 298
_refine_ls_number_reflns 5128
_refine_ls_number_restraints 6
_refine_ls_restrained_S_all 1.036
_refine_ls_R_factor_all 0.0352
_refine_ls_R_factor_gt 0.0263
_refine_ls_shift/su_max 0.000
_refine_ls_shift/su_mean 0.000
_refine_ls_structure_factor_coef Fsqd
_refine_ls_weighting_details 'calc w=1/[\s^2^(Fo^2^)+(0.0332P)^2^+0.0000P] where P=(Fo^2^+2Fc^2^)/3'
_refine_ls_weighting_scheme calc
_refine_ls_wR_factor_gt 0.0649
_refine_ls_wR_factor_ref 0.0704
_reflns_number_gt 4237
_reflns_number_total 5128
_reflns_threshold_expression I>2\s(I)
_cod_data_source_file ng5239.cif
_cod_data_source_block I
_cod_database_code 2232405
_cod_database_fobs_code 2232405

loop_
_symmetry_equiv_pos_as_xyz
'x, y, z'
'-x, -y, -z'

loop_
_atom_site_type_symbol
_atom_site_label
_atom_site_fract_x
_atom_site_fract_y
_atom_site_fract_z
_atom_site_U_iso_or_equiv
_atom_site_adp_type
_atom_site_calc_flag
_atom_site_refinement_flags
_atom_site_occupancy
_atom_site_symmetry_multiplicity
C C1 0.6561(3) 0.7935(2) 0.77984(18) 0.0440(5) Uani d U 1 1
C C2 0.8526(3) 0.8863(3) 0.6347(2) 0.0506(6) Uani d U 1 1
C C3 0.9578(3) 0.9654(3) 0.8400(2) 0.0495(6) Uani d U 1 1
C C4 1.1219(3) 0.7705(3) 0.5832(2) 0.0576(7) Uani d . 1 1
C C5 1.2260(3) 0.8567(3) 0.7869(2) 0.0499(6) Uani d . 1 1
C C6 1.1533(3) 0.5863(3) 0.6883(2) 0.0520(6) Uani d . 1 1
C C7 0.7715(3) 0.4656(3) 1.0044(2) 0.0518(6) Uani d . 1 1
C C8 0.6869(3) 0.2015(3) 0.9062(2) 0.0571(7) Uani d . 1 1
C C9 0.4644(3) 0.2955(2) 0.94124(17) 0.0461(6) Uani d . 1 1
C C10 0.5449(3) 0.1072(3) 0.6532(2) 0.0533(6) Uani d . 1 1
C C11 0.3306(3) 0.2117(3) 0.69401(19) 0.0538(6) Uani d . 1 1
C C12 0.5320(3) 0.3000(2) 0.54991(19) 0.0461(5) Uani d . 1 1
C C13 0.7801(2) 0.5349(2) 0.75626(15) 0.0326(4) Uani d . 1 1
Fe Fe1 0.85275(4) 0.80727(3) 0.74597(2) 0.03532(9) Uani d U 1 1
Fe Fe2 1.06610(4) 0.71578(3) 0.70503(2) 0.03858(9) Uani d . 1 1
Fe Fe3 0.64765(4) 0.34558(3) 0.88425(2) 0.03604(9) Uani d . 1 1
Fe Fe4 0.54035(4) 0.27424(3) 0.68685(2) 0.03649(9) Uani d . 1 1
O O1 0.5347(2) 0.7883(2) 0.80095(16) 0.0652(5) Uani d . 1 1
O O2 0.8523(3) 0.9343(2) 0.56303(17) 0.0808(7) Uani d . 1 1
O O3 1.0252(3) 1.0659(2) 0.89976(17) 0.0801(6) Uani d . 1 1
O O4 1.1562(3) 0.8060(3) 0.50561(17) 0.0906(8) Uani d . 1 1
O O5 1.3234(2) 0.9495(2) 0.83931(18) 0.0764(6) Uani d . 1 1
O O6 1.2101(3) 0.5078(2) 0.67522(19) 0.0802(6) Uani d . 1 1
O O7 0.8437(3) 0.5364(2) 1.08183(16) 0.0849(7) Uani d . 1 1
O O8 0.7108(3) 0.1096(2) 0.9194(2) 0.0923(7) Uani d . 1 1
O O9 0.3472(2) 0.2622(2) 0.97500(15) 0.0716(6) Uani d . 1 1
O O10 0.5481(3) 0.0019(2) 0.63331(18) 0.0840(7) Uani d . 1 1
O O11 0.1982(3) 0.1726(3) 0.69931(18) 0.0901(7) Uani d . 1 1
O O12 0.5245(2) 0.3122(2) 0.46352(14) 0.0717(6) Uani d . 1 1
S S1 0.92568(6) 0.68363(5) 0.84778(4) 0.03454(12) Uani d . 1 1
S S2 0.80928(7) 0.60300(6) 0.63482(4) 0.03789(13) Uani d . 1 1
S S3 0.80213(6) 0.37272(5) 0.74843(4) 0.03674(12) Uani d . 1 1
S S4 0.57807(6) 0.47963(5) 0.79267(4) 0.03420(12) Uani d . 1 1

loop_
_atom_site_aniso_label
_atom_site_aniso_U_11
_atom_site_aniso_U_22
_atom_site_aniso_U_33
_atom_site_aniso_U_12
_atom_site_aniso_U_13
_atom_site_aniso_U_23
C1 0.0464(14) 0.0398(13) 0.0478(12) 0.0174(11) 0.0032(10) 0.0116(10)
C2 0.0482(15) 0.0460(14) 0.0586(14) 0.0159(12) 0.0062(12) 0.0168(12)
C3 0.0446(14) 0.0430(14) 0.0568(14) 0.0113(12) 0.0098(11) 0.0103(12)
C4 0.0577(17) 0.0620(17) 0.0653(17) 0.0292(14) 0.0259(14) 0.0241(14)
C5 0.0368(14) 0.0484(15) 0.0656(16) 0.0140(12) 0.0142(12) 0.0163(13)
C6 0.0452(15) 0.0523(15) 0.0623(15) 0.0179(12) 0.0168(12) 0.0189(13)
C7 0.0536(16) 0.0528(15) 0.0469(13) 0.0150(13) 0.0004(11) 0.0155(12)
C8 0.0601(17) 0.0545(16) 0.0633(16) 0.0241(14) 0.0094(13) 0.0218(13)
C9 0.0510(15) 0.0453(14) 0.0360(11) 0.0114(12) 0.0063(10) 0.0065(10)
C10 0.0601(17) 0.0402(14) 0.0502(14) 0.0095(12) 0.0063(12) 0.0057(11)
C11 0.0481(16) 0.0526(16) 0.0440(13) 0.0020(13) 0.0040(11) 0.0040(11)
C12 0.0436(14) 0.0401(13) 0.0434(13) 0.0046(11) 0.0000(10) 0.0049(10)
C13 0.0291(11) 0.0319(10) 0.0341(10) 0.0089(9) 0.0031(8) 0.0057(8)
Fe1 0.03283(18) 0.03237(17) 0.03938(17) 0.00973(13) 0.00397(13) 0.00912(13)
Fe2 0.03253(18) 0.03943(18) 0.04416(18) 0.01127(14) 0.01067(13) 0.01241(14)
Fe3 0.03703(18) 0.03452(17) 0.03534(16) 0.01093(14) 0.00442(13) 0.00903(13)
Fe4 0.03603(18) 0.03052(17) 0.03559(16) 0.00580(13) 0.00263(13) 0.00313(13)
O1 0.0438(11) 0.0676(13) 0.0955(14) 0.0303(10) 0.0199(10) 0.0237(11)
O2 0.0919(17) 0.0883(16) 0.0771(13) 0.0311(14) 0.0146(12) 0.0530(13)
O3 0.0750(15) 0.0484(12) 0.0894(15) 0.0052(11) 0.0037(12) -0.0119(11)
O4 0.112(2) 0.112(2) 0.0796(14) 0.0537(16) 0.0579(14) 0.0566(15)
O5 0.0456(12) 0.0589(13) 0.1025(16) 0.0024(10) 0.0007(11) 0.0014(12)
O6 0.0805(16) 0.0736(15) 0.1125(17) 0.0495(13) 0.0371(13) 0.0347(13)
O7 0.0857(16) 0.0882(16) 0.0530(11) 0.0075(13) -0.0226(11) 0.0045(11)
O8 0.1114(19) 0.0722(15) 0.1227(19) 0.0545(15) 0.0225(15) 0.0475(15)
O9 0.0573(13) 0.0795(15) 0.0636(12) 0.0077(11) 0.0265(10) 0.0115(11)
O10 0.1131(19) 0.0391(11) 0.0960(16) 0.0283(12) 0.0166(14) 0.0056(11)
O11 0.0473(13) 0.1058(19) 0.0861(15) -0.0053(12) 0.0126(11) 0.0119(14)
O12 0.0788(14) 0.0732(14) 0.0428(10) 0.0033(11) -0.0061(9) 0.0147(9)
S1 0.0314(3) 0.0334(3) 0.0332(2) 0.0058(2) 0.0010(2) 0.0063(2)
S2 0.0398(3) 0.0375(3) 0.0317(3) 0.0086(2) 0.0031(2) 0.0077(2)
S3 0.0338(3) 0.0338(3) 0.0430(3) 0.0135(2) 0.0070(2) 0.0071(2)
S4 0.0298(3) 0.0309(3) 0.0400(3) 0.0097(2) 0.0045(2) 0.0062(2)

loop_
_atom_type_symbol
_atom_type_description
_atom_type_scat_dispersion_real
_atom_type_scat_dispersion_imag
_atom_type_scat_source
C C 0.0033 0.0016 'International Tables Vol C Tables 4.2.6.8 and 6.1.1.4'
O O 0.0106 0.0060 'International Tables Vol C Tables 4.2.6.8 and 6.1.1.4'
S S 0.1246 0.1234 'International Tables Vol C Tables 4.2.6.8 and 6.1.1.4'
Fe Fe 0.3463 0.8444 'International Tables Vol C Tables 4.2.6.8 and 6.1.1.4'

loop_
_geom_angle_atom_site_label_1
_geom_angle_atom_site_label_2
_geom_angle_atom_site_label_3
_geom_angle
_geom_angle_publ_flag
O1 C1 Fe1 178.3(2) ?
O2 C2 Fe1 178.8(2) ?
O3 C3 Fe1 179.6(3) ?
O4 C4 Fe2 179.2(3) ?
O5 C5 Fe2 177.0(2) ?
O6 C6 Fe2 177.6(2) ?
O7 C7 Fe3 176.7(2) ?
O8 C8 Fe3 179.5(3) ?
O9 C9 Fe3 178.5(2) ?
O10 C10 Fe4 179.2(3) ?
O11 C11 Fe4 179.5(3) ?
O12 C12 Fe4 178.0(2) ?
S1 C13 S3 118.10(10) ?
S1 C13 S2 95.10(10) y
S3 C13 S2 117.13(11) ?
S1 C13 S4 116.95(11) ?
S3 C13 S4 94.73(9) y
S2 C13 S4 116.62(10) ?
C2 Fe1 C3 92.20(12) ?
C2 Fe1 C1 97.54(11) ?
C3 Fe1 C1 96.81(11) ?
C2 Fe1 S2 93.44(9) ?
C3 Fe1 S2 158.89(8) ?
C1 Fe1 S2 102.58(8) ?
C2 Fe1 S1 156.74(8) ?
C3 Fe1 S1 94.58(8) ?
C1 Fe1 S1 103.69(7) ?
S2 Fe1 S1 72.90(2) ?
C2 Fe1 Fe2 100.11(8) ?
C3 Fe1 Fe2 102.33(8) ?
C1 Fe1 Fe2 153.30(7) ?
S2 Fe1 Fe2 56.636(18) ?
S1 Fe1 Fe2 56.695(17) ?
C5 Fe2 C4 91.26(13) ?
C5 Fe2 C6 100.64(12) ?
C4 Fe2 C6 96.91(11) ?
C5 Fe2 S2 153.65(8) ?
C4 Fe2 S2 93.88(9) ?
C6 Fe2 S2 104.35(9) ?
C5 Fe2 S1 93.23(8) ?
C4 Fe2 S1 157.61(9) ?
C6 Fe2 S1 103.77(8) ?
S2 Fe2 S1 72.92(2) ?
C5 Fe2 Fe1 97.00(8) ?
C4 Fe2 Fe1 100.96(8) ?
C6 Fe2 Fe1 154.51(8) ?
S2 Fe2 Fe1 56.649(18) ?
S1 Fe2 Fe1 56.723(17) ?
C8 Fe3 C9 91.66(12) ?
C8 Fe3 C7 97.13(12) ?
C9 Fe3 C7 98.48(11) ?
C8 Fe3 S3 93.97(9) ?
C9 Fe3 S3 155.51(7) ?
C7 Fe3 S3 104.42(8) ?
C8 Fe3 S4 158.63(9) ?
C9 Fe3 S4 93.86(8) ?
C7 Fe3 S4 102.43(8) ?
S3 Fe3 S4 72.99(2) ?
C8 Fe3 Fe4 102.35(9) ?
C9 Fe3 Fe4 98.88(7) ?
C7 Fe3 Fe4 153.39(8) ?
S3 Fe3 Fe4 56.635(18) ?
S4 Fe3 Fe4 56.394(17) ?
C10 Fe4 C11 92.11(13) ?
C10 Fe4 C12 97.98(11) ?
C11 Fe4 C12 97.54(11) ?
C10 Fe4 S4 157.10(8) ?
C11 Fe4 S4 93.60(9) ?
C12 Fe4 S4 103.21(8) ?
C10 Fe4 S3 94.03(9) ?
C11 Fe4 S3 157.73(8) ?
C12 Fe4 S3 102.76(8) ?
S4 Fe4 S3 73.03(2) ?
C10 Fe4 Fe3 100.52(8) ?
C11 Fe4 Fe3 101.33(8) ?
C12 Fe4 Fe3 152.93(8) ?
S4 Fe4 Fe3 56.600(16) ?
S3 Fe4 Fe3 56.499(16) ?
C13 S1 Fe2 88.02(6) ?
C13 S1 Fe1 87.12(6) ?
Fe2 S1 Fe1 66.582(18) ?
C13 S2 Fe2 88.06(7) ?
C13 S2 Fe1 87.17(7) ?
Fe2 S2 Fe1 66.715(19) ?
C13 S3 Fe3 87.77(7) ?
C13 S3 Fe4 87.52(7) ?
Fe3 S3 Fe4 66.867(19) ?
C13 S4 Fe4 87.60(7) ?
C13 S4 Fe3 87.58(6) ?
Fe4 S4 Fe3 67.006(19) ?

loop_
_geom_bond_atom_site_label_1
_geom_bond_atom_site_label_2
_geom_bond_distance
_geom_bond_publ_flag
C1 O1 1.131(3) ?
C1 Fe1 1.819(3) ?
C2 O2 1.136(3) ?
C2 Fe1 1.795(2) ?
C3 O3 1.142(3) ?
C3 Fe1 1.796(3) ?
C4 O4 1.145(3) ?
C4 Fe2 1.795(3) ?
C5 O5 1.142(3) ?
C5 Fe2 1.795(3) ?
C6 O6 1.130(3) ?
C6 Fe2 1.824(3) ?
C7 O7 1.127(3) ?
C7 Fe3 1.818(3) ?
C8 O8 1.138(3) ?
C8 Fe3 1.796(3) ?
C9 O9 1.134(3) ?
C9 Fe3 1.798(3) ?
C10 O10 1.135(3) ?
C10 Fe4 1.798(3) ?
C11 O11 1.140(3) ?
C11 Fe4 1.804(3) ?
C12 O12 1.129(3) ?
C12 Fe4 1.813(2) ?
C13 S1 1.827(2) y
C13 S2 1.8300(19) y
C13 S3 1.830(2) y
C13 S4 1.837(2) y
Fe1 S1 2.2730(6) y
Fe1 S2 2.2688(7) y
Fe1 Fe2 2.4949(5) y
Fe2 S1 2.2723(6) y
Fe2 S2 2.2685(7) y
Fe3 S3 2.2676(6) y
Fe3 S4 2.2680(6) y
Fe3 Fe4 2.5007(5) y
Fe4 S3 2.2712(7) y
Fe4 S4 2.2626(6) y

loop_
_geom_contact_atom_site_label_1
_geom_contact_atom_site_label_2
_geom_contact_distance
S1 S2 2.6984(8)
S3 S4 2.6977(8)
